data_1570592
loop_
_publ_author_name
'Chakrabarti, Kaushik'
'Wade Wolfe, Michael M.'
'Guo, Shuo'
'Tucker, Joseph W.'
'Lee, Jisun'
'Szymczak, Nathaniel K.'

_publ_section_title
;
 A metal-free strategy to construct fluoroalkyl-olefin linkages using
 fluoroalkanes.
;
_journal_issue 5
_journal_name_full 'Chemical science'
_journal_page_first 1752
_journal_page_last 1757
_journal_paper_doi 10.1039/d3sc05616c
_journal_volume 15
_journal_year 2024
_chemical_formula_sum 'C17 H14 F2'
_chemical_formula_weight 256.28
_space_group_crystal_system orthorhombic
_space_group_IT_number 19
_space_group_name_Hall 'P 2ac 2ab'
_space_group_name_H-M_alt 'P 21 21 21'
_atom_sites_solution_hydrogens geom
_atom_sites_solution_primary direct
_audit_creation_date 2023-04-18
_audit_creation_method
;FinalCif V128 by Daniel Kratzert, Freiburg 2023, 
https://dkratzert.de/finalcif.html
;
_audit_update_record
;
2023-10-06 deposited with the CCDC.	2023-12-22 downloaded from the CCDC.
;
_cell_angle_alpha 90
_cell_angle_beta 90
_cell_angle_gamma 90
_cell_formula_units_Z 4
_cell_length_a 8.67150(10)
_cell_length_b 9.65100(10)
_cell_length_c 15.2097(2)
_cell_measurement_reflns_used 12404
_cell_measurement_temperature 293(2)
_cell_measurement_theta_max 69.2920
_cell_measurement_theta_min 5.0570
_cell_volume 1272.88(3)
_computing_cell_refinement 'CrysAlisPro 1.171.42.84a (Rigaku OD, 2023)'
_computing_data_collection 'CrysAlisPro 1.171.42.84a (Rigaku OD, 2023)'
_computing_data_reduction 'CrysAlisPro 1.171.42.84a (Rigaku OD, 2023)'
_computing_structure_refinement 'SHELXL-2018/3 (Sheldrick, 2018)'
_computing_structure_solution 'SHELXT 2014/5 (Sheldrick, 2014)'
_diffrn_ambient_temperature 293(2)
_diffrn_detector 'CCD plate'
_diffrn_measured_fraction_theta_full 1.0000
_diffrn_measured_fraction_theta_max 0.9958
_diffrn_measurement_details
;List of Runs (angles in degrees, time in seconds):

  # Type    Start    End  Width  t~exp~   \w     \q     \k     \f   Frames
#--------------------------------------------------------------------------
  1  \w   -110.00  70.00   1.00    1.00    --  -20.00   0.00-180.00  180
  2  \w    -45.00   0.00   1.00    1.00    --  -20.00  72.00   0.00   45
  3  \w    -45.00   0.00   1.00    1.00    --  -20.00  72.00   0.00   45
  4  \w    -25.00  43.00   1.00    1.00    --  -20.00  36.00 120.00   68
  5  \w    -45.00   0.00   1.00    1.00    --  -20.00  72.00-180.00   45
  6  \w   -173.00-128.00   1.00    3.00    --  -92.00 -36.00 120.00   45
  7  \w   -133.00 -88.00   1.00    3.00    --  -92.00 -36.00 -60.00   45
  8  \w   -104.00 -59.00   1.00    3.00    --  -92.00  36.00  60.00   45
  9  \w   -122.00 -77.00   1.00    3.00    --  -92.00 -72.00  60.00   45
 10  \w   -174.00 -78.00   1.00    3.00    --  -92.00 -72.00-120.00   96
 11  \w    -93.00 -35.00   1.00    3.00    --  -92.00  36.00-120.00   58
 12  \w   -176.00 -77.00   1.00    3.00    --  -92.00 -72.00 -60.00   99
 13  \w   -147.00 -75.00   1.00    3.00    --  -92.00 -72.00-180.00   72
 14  \w   -176.00 -77.00   1.00    3.00    --  -92.00 -72.00 120.00   99
 15  \w   -177.00-116.00   1.00    3.00    --  -92.00 -36.00  60.00   61
 16  \w    -87.00  -9.00   1.00    3.00    --  -92.00  36.00 -60.00   78
 17  \w   -102.00 -14.00   1.00    3.00    --  -92.00  36.00   0.00   88
 18  \w   -102.00 -21.00   1.00    3.00    --  -92.00  72.00 120.00   81
 19  \w   -175.00-104.00   1.00    3.00    --  -92.00 -36.00   0.00   71
 20  \w   -104.00 -52.00   1.00    3.00    --  -92.00  72.00  60.00   52
 21  \w   -109.00 -14.00   1.00    3.00    --  -92.00  72.00-120.00   95
 22  \w   -105.00 -24.00   1.00    3.00    --  -92.00  36.00-120.00   81
 23  \w   -105.00  -2.00   1.00    3.00    --  -92.00  36.00-180.00  103
 24  \w   -106.00  -2.00   1.00    3.00    --  -92.00  72.00 -60.00  104
 25  \w   -106.00  -2.00   1.00    3.00    --  -92.00  72.00 -60.00  104
 26  \w   -107.00 -29.00   1.00    3.00    --  -92.00  72.00   0.00   78
 27  \w   -117.00 -72.00   1.00    3.00    --  -92.00  72.00 180.00   45
;
_diffrn_measurement_device 'abstract diffractometer'
_diffrn_measurement_device_type 'dtrek-CrysAlisPro-abstract goniometer imported rigaku-d*trek images'
_diffrn_measurement_method '\w scans'
_diffrn_orient_matrix_type 'CrysAlisPro convention (1999,Acta A55,543-557)'
_diffrn_orient_matrix_UB_11 0.0113882000
_diffrn_orient_matrix_UB_12 0.0390536000
_diffrn_orient_matrix_UB_13 -0.0980451000
_diffrn_orient_matrix_UB_21 0.0638963000
_diffrn_orient_matrix_UB_22 0.1434534000
_diffrn_orient_matrix_UB_23 0.0254686000
_diffrn_orient_matrix_UB_31 0.1652542000
_diffrn_orient_matrix_UB_32 -0.0581432000
_diffrn_orient_matrix_UB_33 -0.0031003000
_diffrn_radiation_monochromator graphite
_diffrn_radiation_probe x-ray
_diffrn_radiation_type 'Cu K\a'
_diffrn_radiation_wavelength 1.54184
_diffrn_reflns_av_R_equivalents 0.0453
_diffrn_reflns_av_sigmaI/netI 0.0405
_diffrn_reflns_av_unetI/netI 0.0198
_diffrn_reflns_Laue_measured_fraction_full 0.999
_diffrn_reflns_Laue_measured_fraction_max 0.999
_diffrn_reflns_limit_h_max 10
_diffrn_reflns_limit_h_min -9
_diffrn_reflns_limit_k_max 11
_diffrn_reflns_limit_k_min -11
_diffrn_reflns_limit_l_max 18
_diffrn_reflns_limit_l_min -18
_diffrn_reflns_number 18902
_diffrn_reflns_point_group_measured_fraction_full 1.000
_diffrn_reflns_point_group_measured_fraction_max 0.995
_diffrn_reflns_theta_full 66.9682
_diffrn_reflns_theta_max 69.2221
_diffrn_reflns_theta_min 2.9053
_diffrn_source 'fine-focus sealed X-ray tube'
_diffrn_source_type 'Enhance (Cu) X-ray Source'
_exptl_absorpt_coefficient_mu 0.796
_exptl_absorpt_correction_T_max 1.00000
_exptl_absorpt_correction_T_min 0.73848
_exptl_absorpt_correction_type multi-scan
_exptl_absorpt_process_details
;
CrysAlisPro 1.171.42.84a (Rigaku Oxford Diffraction, 2023)
Empirical absorption correction using spherical harmonics,
implemented in SCALE3 ABSPACK scaling algorithm.
;
_exptl_crystal_colour colourless
_exptl_crystal_density_diffrn 1.337
_exptl_crystal_description needle
_exptl_crystal_F_000 536
_exptl_crystal_size_max 0.110
_exptl_crystal_size_mid 0.104
_exptl_crystal_size_min 0.049
_refine_diff_density_max 0.146
_refine_diff_density_min -0.249
_refine_diff_density_rms 0.050
_refine_ls_abs_structure_details
;
 Flack x determined using 924 quotients [(I+)-(I-)]/[(I+)+(I-)]
 (Parsons, Flack and Wagner, Acta Cryst. B69 (2013) 249-259).
;
_refine_ls_abs_structure_Flack -0.01(9)
_refine_ls_extinction_method none
_refine_ls_goodness_of_fit_ref 1.081
_refine_ls_hydrogen_treatment constr
_refine_ls_matrix_type full
_refine_ls_number_parameters 172
_refine_ls_number_reflns 2376
_refine_ls_number_restraints 0
_refine_ls_restrained_S_all 1.081
_refine_ls_R_factor_all 0.0396
_refine_ls_R_factor_gt 0.0386
_refine_ls_shift/su_max 0.000
_refine_ls_shift/su_mean 0.000
_refine_ls_structure_factor_coef Fsqd
_refine_ls_weighting_details 'w=1/[\s^2^(Fo^2^)+(0.0601P)^2^+0.3723P] where P=(Fo^2^+2Fc^2^)/3'
_refine_ls_weighting_scheme calc
_refine_ls_wR_factor_gt 0.1027
_refine_ls_wR_factor_ref 0.1038
_reflns_Friedel_coverage 0.708
_reflns_Friedel_fraction_full 1.000
_reflns_Friedel_fraction_max 0.990
_reflns_number_gt 2318
_reflns_number_total 2376
_reflns_threshold_expression 'I > 2\s(I)'
_cod_data_source_file d3sc05616c2.cif
_cod_data_source_block KCRXN127
_cod_depositor_comments 'Adding full bibliography for 1570592.cif.'
_cod_database_code 1570592
_chemical_oxdiff_formula C17H14F2
_reflns_odcompleteness_iscentric 1
_reflns_odcompleteness_theta 66.97
_reflns_odcompleteness_completeness 100.00
_oxdiff_exptl_absorpt_empirical_details
;Empirical correction (ABSPACK) includes:
- Absorption correction using spherical harmonics
- Frame scaling
- Detector area scaling
;
_oxdiff_exptl_absorpt_empirical_full_max 2.441
_oxdiff_exptl_absorpt_empirical_full_min 0.619
_cell_oxdiff_measurement_reflns_used 12404
_cell_oxdiff_volume 1272.88(6)
_cell_oxdiff_angle_gamma 90.005(2)
_cell_oxdiff_angle_beta 89.995(2)
_cell_oxdiff_angle_alpha 90.0170(18)
_cell_oxdiff_length_c 15.2009(4)
_cell_oxdiff_length_b 9.65027(18)
_cell_oxdiff_length_a 8.6771(3)
_shelx_shelxl_version_number 2018/3
_shelx_space_group_comment
;
The symmetry employed for this shelxl refinement is uniquely defined
by the following loop, which should always be used as a source of
symmetry information in preference to the above space-group names.
They are only intended as comments.
;

loop_
_space_group_symop_operation_xyz
'x, y, z'
'-x+1/2, -y, z+1/2'
'-x, y+1/2, -z+1/2'
'x+1/2, -y+1/2, -z'

loop_
_atom_site_label
_atom_site_type_symbol
_atom_site_fract_x
_atom_site_fract_y
_atom_site_fract_z
_atom_site_U_iso_or_equiv
_atom_site_adp_type
_atom_site_occupancy
_atom_site_site_symmetry_order
_atom_site_calc_flag
_atom_site_refinement_flags_posn
_atom_site_refinement_flags_adp
_atom_site_refinement_flags_occupancy
_atom_site_disorder_assembly
_atom_site_disorder_group
F1 F 0.61024(17) 0.49886(14) 0.32097(9) 0.0309(4) Uani 1 1 d . . . . .
F2 F 0.62557(17) 0.27254(16) 0.32138(10) 0.0320(4) Uani 1 1 d . . . . .
C12 C 0.6589(3) 0.3868(3) 0.18680(15) 0.0238(5) Uani 1 1 d . . . . .
C17 C 0.7026(3) 0.5129(2) 0.15015(16) 0.0256(5) Uani 1 1 d . . . . .
H17 H 0.676942 0.595364 0.178150 0.031 Uiso 1 1 calc R U . . .
C8 C 0.2726(3) 0.3841(2) 0.50650(16) 0.0290(5) Uani 1 1 d . . . . .
H8 H 0.315619 0.377470 0.562352 0.035 Uiso 1 1 calc R U . . .
C13 C 0.6970(3) 0.2638(2) 0.14441(17) 0.0298(6) Uani 1 1 d . . . . .
H13 H 0.668074 0.179256 0.168721 0.036 Uiso 1 1 calc R U . . .
C10 C 0.3046(3) 0.3854(2) 0.34775(15) 0.0242(5) Uani 1 1 d . . . . .
C11 C 0.5710(3) 0.3832(2) 0.27172(15) 0.0251(5) Uani 1 1 d . . . . .
C16 C 0.7845(3) 0.5154(2) 0.07172(17) 0.0283(5) Uani 1 1 d . . . . .
H16 H 0.814067 0.599787 0.047491 0.034 Uiso 1 1 calc R U . . .
C9 C 0.3664(3) 0.3758(2) 0.43254(16) 0.0259(5) Uani 1 1 d . . . . .
H9 H 0.472121 0.363568 0.439527 0.031 Uiso 1 1 calc R U . . .
C1 C 0.3978(3) 0.3732(2) 0.26647(15) 0.0233(5) Uani 1 1 d . . . . .
C15 C 0.8224(3) 0.3927(3) 0.02927(16) 0.0302(5) Uani 1 1 d . . . . .
H15 H 0.877029 0.394655 -0.023321 0.036 Uiso 1 1 calc R U . . .
C6 C 0.0518(3) 0.4127(2) 0.41317(18) 0.0319(6) Uani 1 1 d . . . . .
H6 H -0.054037 0.424914 0.407015 0.038 Uiso 1 1 calc R U . . .
C7 C 0.1146(3) 0.4024(2) 0.49689(17) 0.0308(6) Uani 1 1 d . . . . .
H7 H 0.051403 0.407814 0.546160 0.037 Uiso 1 1 calc R U . . .
C14 C 0.7782(3) 0.2672(2) 0.06587(18) 0.0320(6) Uani 1 1 d . . . . .
H14 H 0.803089 0.184795 0.037543 0.038 Uiso 1 1 calc R U . . .
C5 C 0.1432(3) 0.4050(2) 0.33860(16) 0.0272(5) Uani 1 1 d . . . . .
C2 C 0.3299(3) 0.3462(2) 0.18919(16) 0.0275(5) Uani 1 1 d . . . . .
H2 H 0.390691 0.337517 0.139129 0.033 Uiso 1 1 calc R U . . .
C3 C 0.1584(3) 0.3294(3) 0.18118(18) 0.0344(6) Uani 1 1 d . . . . .
H3A H 0.130661 0.233378 0.191383 0.041 Uiso 1 1 calc R U . . .
H3B H 0.125979 0.354173 0.122205 0.041 Uiso 1 1 calc R U . . .
C4 C 0.0770(3) 0.4211(3) 0.24743(18) 0.0352(6) Uani 1 1 d . . . . .
H4A H 0.086255 0.517054 0.229217 0.042 Uiso 1 1 calc R U . . .
H4B H -0.031751 0.397712 0.248587 0.042 Uiso 1 1 calc R U . . .

loop_
_atom_site_aniso_label
_atom_site_aniso_U_11
_atom_site_aniso_U_22
_atom_site_aniso_U_33
_atom_site_aniso_U_23
_atom_site_aniso_U_13
_atom_site_aniso_U_12
F1 0.0360(8) 0.0280(7) 0.0288(7) -0.0079(6) 0.0007(7) -0.0094(6)
F2 0.0344(8) 0.0304(7) 0.0313(7) 0.0119(6) -0.0002(7) 0.0057(6)
C12 0.0291(11) 0.0173(10) 0.0252(11) 0.0016(9) -0.0026(9) 0.0000(9)
C17 0.0314(13) 0.0148(10) 0.0306(12) -0.0012(9) -0.0018(11) 0.0021(9)
C8 0.0433(14) 0.0156(10) 0.0280(11) 0.0011(9) 0.0015(10) -0.0006(11)
C13 0.0385(14) 0.0156(10) 0.0353(13) 0.0008(10) 0.0015(12) -0.0011(10)
C10 0.0330(12) 0.0123(9) 0.0273(11) 0.0014(9) -0.0003(10) -0.0011(9)
C11 0.0318(12) 0.0151(10) 0.0284(11) 0.0011(10) -0.0034(10) -0.0006(10)
C16 0.0328(14) 0.0185(11) 0.0336(12) 0.0066(9) 0.0021(11) 0.0000(10)
C9 0.0339(12) 0.0141(10) 0.0298(11) 0.0000(9) -0.0001(10) -0.0007(10)
C1 0.0300(12) 0.0126(10) 0.0273(11) 0.0018(8) -0.0016(10) -0.0011(10)
C15 0.0346(13) 0.0259(11) 0.0302(11) 0.0021(11) 0.0025(10) 0.0031(11)
C6 0.0323(13) 0.0212(12) 0.0422(14) 0.0021(11) 0.0044(11) 0.0002(10)
C7 0.0417(14) 0.0171(10) 0.0337(12) -0.0003(10) 0.0093(11) -0.0007(10)
C14 0.0439(16) 0.0179(11) 0.0342(13) -0.0048(10) 0.0041(12) 0.0021(11)
C5 0.0319(12) 0.0163(10) 0.0335(12) 0.0020(10) 0.0009(10) 0.0001(9)
C2 0.0344(13) 0.0204(11) 0.0278(12) 0.0019(9) -0.0016(10) -0.0025(9)
C3 0.0349(14) 0.0346(14) 0.0336(13) 0.0024(11) -0.0065(11) -0.0049(11)
C4 0.0323(13) 0.0357(15) 0.0377(14) 0.0039(11) -0.0047(11) 0.0015(12)

loop_
_atom_type_symbol
_atom_type_description
_atom_type_scat_dispersion_real
_atom_type_scat_dispersion_imag
_atom_type_scat_source
C C 0.0181 0.0091 'International Tables Vol C Tables 4.2.6.8 and 6.1.1.4'
H H 0.0000 0.0000 'International Tables Vol C Tables 4.2.6.8 and 6.1.1.4'
F F 0.0727 0.0534 'International Tables Vol C Tables 4.2.6.8 and 6.1.1.4'

loop_
_geom_angle_atom_site_label_1
_geom_angle_atom_site_label_2
_geom_angle_atom_site_label_3
_geom_angle
_geom_angle_site_symmetry_1
_geom_angle_site_symmetry_3
_geom_angle_publ_flag
C13 C12 C17 119.8(2) . . ?
C13 C12 C11 120.0(2) . . ?
C17 C12 C11 120.2(2) . . ?
C16 C17 C12 119.9(2) . . ?
C16 C17 H17 120.0 . . ?
C12 C17 H17 120.0 . . ?
C7 C8 C9 120.0(2) . . ?
C7 C8 H8 120.0 . . ?
C9 C8 H8 120.0 . . ?
C14 C13 C12 120.0(2) . . ?
C14 C13 H13 120.0 . . ?
C12 C13 H13 120.0 . . ?
C9 C10 C5 118.5(2) . . ?
C9 C10 C1 123.6(2) . . ?
C5 C10 C1 117.8(2) . . ?
F1 C11 F2 103.96(17) . . ?
F1 C11 C12 108.78(18) . . ?
F2 C11 C12 108.22(19) . . ?
F1 C11 C1 108.9(2) . . ?
F2 C11 C1 108.59(18) . . ?
C12 C11 C1 117.5(2) . . ?
C15 C16 C17 120.4(2) . . ?
C15 C16 H16 119.8 . . ?
C17 C16 H16 119.8 . . ?
C8 C9 C10 121.1(2) . . ?
C8 C9 H9 119.4 . . ?
C10 C9 H9 119.4 . . ?
C2 C1 C10 120.5(2) . . ?
C2 C1 C11 119.8(2) . . ?
C10 C1 C11 119.6(2) . . ?
C14 C15 C16 119.5(2) . . ?
C14 C15 H15 120.2 . . ?
C16 C15 H15 120.2 . . ?
C5 C6 C7 121.5(2) . . ?
C5 C6 H6 119.2 . . ?
C7 C6 H6 119.2 . . ?
C6 C7 C8 119.5(2) . . ?
C6 C7 H7 120.2 . . ?
C8 C7 H7 120.2 . . ?
C13 C14 C15 120.4(2) . . ?
C13 C14 H14 119.8 . . ?
C15 C14 H14 119.8 . . ?
C6 C5 C10 119.4(2) . . ?
C6 C5 C4 122.0(2) . . ?
C10 C5 C4 118.6(2) . . ?
C1 C2 C3 121.8(2) . . ?
C1 C2 H2 119.1 . . ?
C3 C2 H2 119.1 . . ?
C2 C3 C4 110.2(2) . . ?
C2 C3 H3A 109.6 . . ?
C4 C3 H3A 109.6 . . ?
C2 C3 H3B 109.6 . . ?
C4 C3 H3B 109.6 . . ?
H3A C3 H3B 108.1 . . ?
C5 C4 C3 112.0(2) . . ?
C5 C4 H4A 109.2 . . ?
C3 C4 H4A 109.2 . . ?
C5 C4 H4B 109.2 . . ?
C3 C4 H4B 109.2 . . ?
H4A C4 H4B 107.9 . . ?

loop_
_geom_bond_atom_site_label_1
_geom_bond_atom_site_label_2
_geom_bond_distance
_geom_bond_site_symmetry_2
_geom_bond_publ_flag
F1 C11 1.387(3) . ?
F2 C11 1.391(3) . ?
C12 C13 1.390(3) . ?
C12 C17 1.391(3) . ?
C12 C11 1.500(3) . ?
C17 C16 1.388(4) . ?
C17 H17 0.9300 . ?
C8 C7 1.389(4) . ?
C8 C9 1.391(3) . ?
C8 H8 0.9300 . ?
C13 C14 1.387(4) . ?
C13 H13 0.9300 . ?
C10 C9 1.400(3) . ?
C10 C5 1.419(3) . ?
C10 C1 1.482(3) . ?
C11 C1 1.507(3) . ?
C16 C15 1.388(4) . ?
C16 H16 0.9300 . ?
C9 H9 0.9300 . ?
C1 C2 1.341(3) . ?
C15 C14 1.387(4) . ?
C15 H15 0.9300 . ?
C6 C5 1.386(4) . ?
C6 C7 1.388(4) . ?
C6 H6 0.9300 . ?
C7 H7 0.9300 . ?
C14 H14 0.9300 . ?
C5 C4 1.509(4) . ?
C2 C3 1.500(4) . ?
C2 H2 0.9300 . ?
C3 C4 1.515(4) . ?
C3 H3A 0.9700 . ?
C3 H3B 0.9700 . ?
C4 H4A 0.9700 . ?
C4 H4B 0.9700 . ?

loop_
_geom_torsion_atom_site_label_1
_geom_torsion_atom_site_label_2
_geom_torsion_atom_site_label_3
_geom_torsion_atom_site_label_4
_geom_torsion
_geom_torsion_site_symmetry_1
_geom_torsion_site_symmetry_2
_geom_torsion_site_symmetry_3
_geom_torsion_site_symmetry_4
_geom_torsion_publ_flag
C13 C12 C17 C16 -0.3(3) . . . . ?
C11 C12 C17 C16 179.7(2) . . . . ?
C17 C12 C13 C14 0.0(4) . . . . ?
C11 C12 C13 C14 180.0(2) . . . . ?
C13 C12 C11 F1 151.2(2) . . . . ?
C17 C12 C11 F1 -28.8(3) . . . . ?
C13 C12 C11 F2 38.8(3) . . . . ?
C17 C12 C11 F2 -141.2(2) . . . . ?
C13 C12 C11 C1 -84.5(3) . . . . ?
C17 C12 C11 C1 95.5(3) . . . . ?
C12 C17 C16 C15 0.4(4) . . . . ?
C7 C8 C9 C10 0.0(3) . . . . ?
C5 C10 C9 C8 0.4(3) . . . . ?
C1 C10 C9 C8 -178.2(2) . . . . ?
C9 C10 C1 C2 162.0(2) . . . . ?
C5 C10 C1 C2 -16.6(3) . . . . ?
C9 C10 C1 C11 -14.5(3) . . . . ?
C5 C10 C1 C11 166.9(2) . . . . ?
F1 C11 C1 C2 134.7(2) . . . . ?
F2 C11 C1 C2 -112.7(2) . . . . ?
C12 C11 C1 C2 10.5(3) . . . . ?
F1 C11 C1 C10 -48.8(3) . . . . ?
F2 C11 C1 C10 63.8(3) . . . . ?
C12 C11 C1 C10 -173.06(18) . . . . ?
C17 C16 C15 C14 -0.1(4) . . . . ?
C5 C6 C7 C8 0.0(4) . . . . ?
C9 C8 C7 C6 -0.2(4) . . . . ?
C12 C13 C14 C15 0.3(4) . . . . ?
C16 C15 C14 C13 -0.2(4) . . . . ?
C7 C6 C5 C10 0.4(3) . . . . ?
C7 C6 C5 C4 -177.8(2) . . . . ?
C9 C10 C5 C6 -0.6(3) . . . . ?
C1 C10 C5 C6 178.1(2) . . . . ?
C9 C10 C5 C4 177.6(2) . . . . ?
C1 C10 C5 C4 -3.7(3) . . . . ?
C10 C1 C2 C3 1.0(4) . . . . ?
C11 C1 C2 C3 177.4(2) . . . . ?
C1 C2 C3 C4 32.3(3) . . . . ?
C6 C5 C4 C3 -144.9(2) . . . . ?
C10 C5 C4 C3 36.9(3) . . . . ?
C2 C3 C4 C5 -49.2(3) . . . . ?
